data_2220138
loop_
_publ_author_name
'Shi, Xiaopeng'

_publ_section_title
;
 (<i>Z</i>)-Ethyl 2-(3-nitrobenzylidene)-3-oxobutanoate
;
_journal_coeditor_code CV2486
_journal_issue 12
_journal_name_full 'Acta Crystallographica Section E'
_journal_page_first o2462
_journal_paper_doi 10.1107/S1600536808039172
_journal_volume 64
_journal_year 2008
_chemical_formula_iupac 'C13 H13 N O5'
_chemical_formula_moiety 'C13 H13 N O5'
_chemical_formula_sum 'C13 H13 N O5'
_chemical_formula_weight 263.24
_chemical_name_systematic
;
(<i>Z</i>)-Ethyl 2-(3-nitrobenzylidene)-3-oxobutanoate
;
_space_group_IT_number 15
_symmetry_cell_setting monoclinic
_symmetry_space_group_name_Hall '-C 2yc'
_symmetry_space_group_name_H-M 'C 1 2/c 1'
_atom_sites_solution_hydrogens geom
_atom_sites_solution_primary direct
_atom_sites_solution_secondary difmap
_audit_creation_method SHELXL-97
_cell_angle_alpha 90.00
_cell_angle_beta 102.829(2)
_cell_angle_gamma 90.00
_cell_formula_units_Z 8
_cell_length_a 27.6055(6)
_cell_length_b 11.8164(2)
_cell_length_c 8.29340(10)
_cell_measurement_reflns_used 4029
_cell_measurement_temperature 298(2)
_cell_measurement_theta_max 22.63
_cell_measurement_theta_min 2.85
_cell_volume 2637.76(8)
_computing_cell_refinement 'SAINT (Bruker, 1999)'
_computing_data_collection 'SMART (Bruker, 1997)'
_computing_data_reduction 'SAINT (Bruker, 1999)'
_computing_molecular_graphics 'SHELXTL (Sheldrick, 2008)'
_computing_publication_material 'SHELXTL (Sheldrick, 2008)'
_computing_structure_refinement 'SHELXL97 (Sheldrick, 2008)'
_computing_structure_solution 'SHELXS97 (Sheldrick, 2008)'
_diffrn_ambient_temperature 298(2)
_diffrn_measured_fraction_theta_full 0.998
_diffrn_measured_fraction_theta_max 0.998
_diffrn_measurement_device_type 'Bruker SMART CCD area-detector'
_diffrn_measurement_method '\f and \w'
_diffrn_radiation_monochromator graphite
_diffrn_radiation_source 'fine-focus sealed tube'
_diffrn_radiation_type MoK\a
_diffrn_radiation_wavelength 0.71073
_diffrn_reflns_av_R_equivalents 0.1375
_diffrn_reflns_av_sigmaI/netI 0.0683
_diffrn_reflns_limit_h_max 30
_diffrn_reflns_limit_h_min -34
_diffrn_reflns_limit_k_max 14
_diffrn_reflns_limit_k_min -14
_diffrn_reflns_limit_l_max 10
_diffrn_reflns_limit_l_min -10
_diffrn_reflns_number 13516
_diffrn_reflns_theta_full 25.99
_diffrn_reflns_theta_max 25.99
_diffrn_reflns_theta_min 1.51
_exptl_absorpt_coefficient_mu 0.103
_exptl_absorpt_correction_T_max 0.9898
_exptl_absorpt_correction_T_min 0.9797
_exptl_absorpt_correction_type multi-scan
_exptl_absorpt_process_details '(SADABS; Sheldrick, 1997)'
_exptl_crystal_colour colourless
_exptl_crystal_density_diffrn 1.326
_exptl_crystal_density_method 'not measured'
_exptl_crystal_description block
_exptl_crystal_F_000 1104
_exptl_crystal_size_max 0.20
_exptl_crystal_size_mid 0.10
_exptl_crystal_size_min 0.10
_refine_diff_density_max 0.199
_refine_diff_density_min -0.265
_refine_ls_extinction_method none
_refine_ls_goodness_of_fit_ref 0.967
_refine_ls_hydrogen_treatment constr
_refine_ls_matrix_type full
_refine_ls_number_parameters 194
_refine_ls_number_reflns 2593
_refine_ls_number_restraints 6
_refine_ls_restrained_S_all 1.013
_refine_ls_R_factor_all 0.0748
_refine_ls_R_factor_gt 0.0587
_refine_ls_shift/su_max 0.000
_refine_ls_shift/su_mean 0.000
_refine_ls_structure_factor_coef Fsqd
_refine_ls_weighting_details 'calc w=1/[\s^2^(Fo^2^)+(0.0987P)^2^] where P=(Fo^2^+2Fc^2^)/3'
_refine_ls_weighting_scheme calc
_refine_ls_wR_factor_gt 0.1489
_refine_ls_wR_factor_ref 0.1575
_reflns_number_gt 1793
_reflns_number_total 2593
_reflns_threshold_expression I>2\s(I)
_cod_data_source_file cv2486.cif
_cod_data_source_block I
_cod_depositor_comments
;
The following automatic conversions were performed:
'_symmetry_cell_setting' value 'Monoclinic' changed to 'monoclinic'
according to '/home/saulius/struct/CIF-dictionaries/cif_core.dic'
dictionary named 'cif_core.dic' version 2.4.1 from 2010-06-29.

Automatic conversion script
Id: cif_fix_enum 1527 2010-12-29 10:47:43Z saulius 

The following automatic conversions were performed:

'_symmetry_cell_setting' value 'Monoclinic' changed to 'monoclinic'
according to /home/saulius/struct/CIF-dictionaries/cif_core.dic
dictionary named 'cif_core.dic' version 2.4.1 from 2010-06-29.

Automatic conversion script
Id: cif_fix_values 1715 2011-07-08 13:25:40Z adriana 
;
_cod_original_cell_volume 2637.75(8)
_cod_original_sg_symbol_H-M 'C 2/c'
_cod_database_code 2220138
_cod_database_fobs_code 2220138

loop_
_symmetry_equiv_pos_as_xyz
'x, y, z'
'-x, y, -z+1/2'
'x+1/2, y+1/2, z'
'-x+1/2, y+1/2, -z+1/2'
'-x, -y, -z'
'x, -y, z-1/2'
'-x+1/2, -y+1/2, -z'
'x+1/2, -y+1/2, z-1/2'

loop_
_atom_site_type_symbol
_atom_site_label
_atom_site_fract_x
_atom_site_fract_y
_atom_site_fract_z
_atom_site_U_iso_or_equiv
_atom_site_adp_type
_atom_site_calc_flag
_atom_site_refinement_flags
_atom_site_occupancy
_atom_site_disorder_assembly
_atom_site_disorder_group
C C1 0.15219(6) 0.41046(14) -0.0533(2) 0.0538(4) Uani d . 1 . .
C C2 0.11986(7) 0.33560(15) -0.1504(2) 0.0614(5) Uani d . 1 . .
H H2 0.1256 0.2581 -0.1407 0.074 Uiso calc R 1 . .
C C3 0.07915(7) 0.37643(16) -0.2614(2) 0.0628(5) Uani d . 1 . .
C C4 0.06861(7) 0.49032(17) -0.2811(2) 0.0680(5) Uani d . 1 . .
H H4 0.0404 0.5158 -0.3555 0.082 Uiso calc R 1 . .
C C5 0.10111(8) 0.56415(16) -0.1875(3) 0.0712(6) Uani d . 1 . .
H H5 0.0952 0.6415 -0.1992 0.085 Uiso calc R 1 . .
C C6 0.14224(7) 0.52611(15) -0.0766(2) 0.0633(5) Uani d . 1 . .
H H6 0.1641 0.5783 -0.0154 0.076 Uiso calc R 1 . .
C C7 0.19594(6) 0.37627(15) 0.0721(2) 0.0560(5) Uani d . 1 . .
H H7 0.2201 0.4319 0.1028 0.067 Uiso calc R 1 . .
C C8 0.20630(6) 0.27679(14) 0.1490(2) 0.0527(4) Uani d . 1 . .
C C9 0.25275(7) 0.25541(17) 0.2757(2) 0.0606(5) Uani d . 1 . .
C C10 0.28732(8) 0.3502(2) 0.3368(3) 0.0772(6) Uani d . 1 . .
H H10A 0.3155 0.3219 0.4159 0.116 Uiso calc R 1 . .
H H10B 0.2705 0.4060 0.3884 0.116 Uiso calc R 1 . .
H H10C 0.2982 0.3838 0.2456 0.116 Uiso calc R 1 . .
C C11 0.17337(7) 0.17457(15) 0.1156(2) 0.0560(5) Uani d . 1 A .
C C12 0.1062(3) 0.0766(7) 0.1660(8) 0.080(2) Uani d PD 0.59 A 1
H H12A 0.1222 0.0066 0.2095 0.095 Uiso calc PR 0.59 A 1
H H12B 0.0951 0.0698 0.0469 0.095 Uiso calc PR 0.59 A 1
C C13 0.0635(2) 0.1021(5) 0.2428(10) 0.116(2) Uani d PD 0.59 A 1
H H13A 0.0755 0.1136 0.3595 0.174 Uiso calc PR 0.59 A 1
H H13B 0.0406 0.0399 0.2245 0.174 Uiso calc PR 0.59 A 1
H H13C 0.0470 0.1694 0.1939 0.174 Uiso calc PR 0.59 A 1
C C13' 0.0614(2) 0.1029(7) 0.1166(11) 0.104(2) Uani d PD 0.41 A 2
H H13D 0.0468 0.1698 0.1514 0.156 Uiso calc PR 0.41 A 2
H H13E 0.0393 0.0399 0.1158 0.156 Uiso calc PR 0.41 A 2
H H13F 0.0668 0.1142 0.0074 0.156 Uiso calc PR 0.41 A 2
C C12' 0.1100(3) 0.0790(8) 0.2341(10) 0.067(2) Uani d PD 0.41 A 2
H H12C 0.1061 0.0758 0.3473 0.081 Uiso calc PR 0.41 A 2
H H12D 0.1241 0.0082 0.2071 0.081 Uiso calc PR 0.41 A 2
N N1 0.04577(8) 0.29598(17) -0.3646(2) 0.0920(6) Uani d . 1 . .
O O1 0.05676(9) 0.19660(18) -0.3537(3) 0.1630(11) Uani d . 1 . .
O O2 0.00831(7) 0.33048(16) -0.4573(2) 0.1147(7) Uani d . 1 . .
O O3 0.26098(5) 0.15976(13) 0.32832(18) 0.0838(5) Uani d . 1 . .
O O4 0.17660(6) 0.10267(12) 0.01722(17) 0.0800(5) Uani d . 1 . .
O O5 0.14066(5) 0.17397(11) 0.20985(18) 0.0728(4) Uani d D 1 . .

loop_
_atom_site_aniso_label
_atom_site_aniso_U_11
_atom_site_aniso_U_22
_atom_site_aniso_U_33
_atom_site_aniso_U_12
_atom_site_aniso_U_13
_atom_site_aniso_U_23
C1 0.0544(10) 0.0450(9) 0.0619(10) 0.0003(7) 0.0128(8) 0.0058(7)
C2 0.0653(12) 0.0393(9) 0.0735(11) 0.0063(8) 0.0024(9) 0.0045(8)
C3 0.0621(11) 0.0530(11) 0.0668(10) 0.0034(9) 0.0007(9) 0.0049(8)
C4 0.0647(12) 0.0584(12) 0.0762(12) 0.0116(9) 0.0056(10) 0.0173(9)
C5 0.0826(14) 0.0425(10) 0.0851(13) 0.0066(9) 0.0114(11) 0.0132(9)
C6 0.0693(12) 0.0425(10) 0.0757(11) -0.0043(9) 0.0112(10) 0.0082(8)
C7 0.0508(10) 0.0484(10) 0.0657(10) -0.0028(7) 0.0067(8) 0.0023(8)
C8 0.0510(9) 0.0478(9) 0.0574(9) 0.0034(7) 0.0081(7) 0.0014(7)
C9 0.0547(10) 0.0651(13) 0.0608(10) 0.0036(9) 0.0103(8) 0.0054(9)
C10 0.0618(12) 0.0905(16) 0.0716(12) -0.0141(11) -0.0020(10) 0.0072(11)
C11 0.0587(11) 0.0434(10) 0.0609(10) 0.0077(7) 0.0027(8) 0.0047(8)
C12 0.079(4) 0.064(3) 0.098(5) -0.026(2) 0.023(4) -0.008(3)
C13 0.076(3) 0.080(3) 0.200(6) -0.016(3) 0.048(4) 0.004(5)
C13' 0.063(4) 0.069(4) 0.167(7) -0.001(3) -0.003(5) -0.006(6)
C12' 0.075(5) 0.052(3) 0.075(5) -0.002(3) 0.017(4) 0.010(4)
N1 0.0897(14) 0.0633(12) 0.1012(14) 0.0036(10) -0.0255(11) -0.0002(10)
O1 0.167(2) 0.0637(13) 0.196(2) 0.0117(12) -0.0941(17) -0.0253(12)
O2 0.0937(12) 0.0909(12) 0.1271(14) 0.0037(10) -0.0454(11) 0.0030(10)
O3 0.0748(10) 0.0686(10) 0.0951(10) 0.0104(7) -0.0090(8) 0.0172(8)
O4 0.1037(12) 0.0516(8) 0.0834(9) 0.0019(7) 0.0182(8) -0.0095(7)
O5 0.0674(9) 0.0496(8) 0.1055(10) -0.0087(6) 0.0277(8) -0.0052(7)

loop_
_atom_type_symbol
_atom_type_description
_atom_type_scat_dispersion_real
_atom_type_scat_dispersion_imag
_atom_type_scat_source
C C 0.0033 0.0016 'International Tables Vol C Tables 4.2.6.8 and 6.1.1.4'
H H 0.0000 0.0000 'International Tables Vol C Tables 4.2.6.8 and 6.1.1.4'
N N 0.0061 0.0033 'International Tables Vol C Tables 4.2.6.8 and 6.1.1.4'
O O 0.0106 0.0060 'International Tables Vol C Tables 4.2.6.8 and 6.1.1.4'

loop_
_geom_angle_atom_site_label_1
_geom_angle_atom_site_label_2
_geom_angle_atom_site_label_3
_geom_angle
C2 C1 C6 117.59(17)
C2 C1 C7 124.16(16)
C6 C1 C7 118.25(16)
C3 C2 C1 119.53(16)
C3 C2 H2 120.2
C1 C2 H2 120.2
C2 C3 C4 122.85(18)
C2 C3 N1 118.70(17)
C4 C3 N1 118.44(17)
C5 C4 C3 117.52(17)
C5 C4 H4 121.2
C3 C4 H4 121.2
C4 C5 C6 121.01(18)
C4 C5 H5 119.5
C6 C5 H5 119.5
C5 C6 C1 121.46(18)
C5 C6 H6 119.3
C1 C6 H6 119.3
C8 C7 C1 129.51(17)
C8 C7 H7 115.2
C1 C7 H7 115.2
C7 C8 C9 123.05(17)
C7 C8 C11 124.25(16)
C9 C8 C11 112.68(15)
O3 C9 C10 121.61(18)
O3 C9 C8 118.35(17)
C10 C9 C8 120.03(17)
C9 C10 H10A 109.5
C9 C10 H10B 109.5
H10A C10 H10B 109.5
C9 C10 H10C 109.5
H10A C10 H10C 109.5
H10B C10 H10C 109.5
O4 C11 O5 124.43(17)
O4 C11 C8 124.37(17)
O5 C11 C8 111.19(14)
O5 C12 C13 105.2(5)
O5 C12 H12A 110.7
C13 C12 H12A 110.7
O5 C12 H12B 110.7
C13 C12 H12B 110.7
H12A C12 H12B 108.8
C12' C13' H13D 109.5
C12' C13' H13E 109.5
H13D C13' H13E 109.5
C12' C13' H13F 109.5
H13D C13' H13F 109.5
H13E C13' H13F 109.5
O5 C12' C13' 103.4(6)
O5 C12' H12C 111.1
C13' C12' H12C 111.1
O5 C12' H12D 111.1
C13' C12' H12D 111.1
H12C C12' H12D 109.1
O1 N1 O2 122.5(2)
O1 N1 C3 118.14(19)
O2 N1 C3 119.4(2)
C11 O5 C12' 125.8(4)
C11 O5 C12 110.2(3)

loop_
_geom_bond_atom_site_label_1
_geom_bond_atom_site_label_2
_geom_bond_distance
C1 C2 1.382(2)
C1 C6 1.399(2)
C1 C7 1.465(2)
C2 C3 1.372(3)
C2 H2 0.9300
C3 C4 1.379(3)
C3 N1 1.461(3)
C4 C5 1.364(3)
C4 H4 0.9300
C5 C6 1.369(3)
C5 H5 0.9300
C6 H6 0.9300
C7 C8 1.338(2)
C7 H7 0.9300
C8 C9 1.488(3)
C8 C11 1.500(2)
C9 O3 1.215(2)
C9 C10 1.485(3)
C10 H10A 0.9600
C10 H10B 0.9600
C10 H10C 0.9600
C11 O4 1.195(2)
C11 O5 1.319(2)
C12 O5 1.486(6)
C12 C13 1.487(7)
C12 H12A 0.9700
C12 H12B 0.9700
C13 H13A 0.9600
C13 H13B 0.9600
C13 H13C 0.9600
C13' C12' 1.500(8)
C13' H13D 0.9600
C13' H13E 0.9600
C13' H13F 0.9600
C12' O5 1.446(8)
C12' H12C 0.9700
C12' H12D 0.9700
N1 O1 1.211(3)
N1 O2 1.213(2)

loop_
_geom_hbond_atom_site_label_D
_geom_hbond_atom_site_label_H
_geom_hbond_atom_site_label_A
_geom_hbond_site_symmetry_A
_geom_hbond_distance_DH
_geom_hbond_distance_HA
_geom_hbond_distance_DA
_geom_hbond_angle_DHA
C4 H4 O2 5_564 0.93 2.57 3.414(3) 151.6
C6 H6 O3 4 0.93 2.49 3.381(2) 160.9
C10 H10C O4 7 0.96 2.44 3.350(3) 159.1

loop_
_geom_torsion_atom_site_label_1
_geom_torsion_atom_site_label_2
_geom_torsion_atom_site_label_3
_geom_torsion_atom_site_label_4
_geom_torsion
C6 C1 C2 C3 -1.6(3)
C7 C1 C2 C3 178.23(17)
C1 C2 C3 C4 -0.1(3)
C1 C2 C3 N1 179.14(17)
C2 C3 C4 C5 1.4(3)
N1 C3 C4 C5 -177.85(18)
C3 C4 C5 C6 -0.9(3)
C4 C5 C6 C1 -0.9(3)
C2 C1 C6 C5 2.1(3)
C7 C1 C6 C5 -177.72(17)
C2 C1 C7 C8 -20.0(3)
C6 C1 C7 C8 159.84(18)
C1 C7 C8 C9 -179.60(16)
C1 C7 C8 C11 1.6(3)
C7 C8 C9 O3 -173.65(17)
C11 C8 C9 O3 5.3(2)
C7 C8 C9 C10 7.3(3)
C11 C8 C9 C10 -173.76(16)
C7 C8 C11 O4 91.9(2)
C9 C8 C11 O4 -87.0(2)
C7 C8 C11 O5 -88.6(2)
C9 C8 C11 O5 92.48(17)
C2 C3 N1 O1 -3.5(3)
C4 C3 N1 O1 175.8(2)
C2 C3 N1 O2 176.3(2)
C4 C3 N1 O2 -4.4(3)
O4 C11 O5 C12' 12.4(5)
C8 C11 O5 C12' -167.1(4)
O4 C11 O5 C12 -4.6(4)
C8 C11 O5 C12 175.9(4)
C13' C12' O5 C11 -98.1(7)
C13' C12' O5 C12 -49.8(16)
C13 C12 O5 C11 -164.4(4)
C13 C12 O5 C12' 55.7(17)
